data_7223407
loop_
_publ_author_name
'Chen, Chun-Hong'
'Xu, Guan-Cheng'

_publ_section_title
;
 Synthesis, characterization and disorder--order phase transition of
 inorganic--organic hybrid materials (H2dabco-CH2-Cl)[MIICl4] (M = Co, Zn)
;
_journal_issue 4
_journal_name_full CrystEngComm
_journal_page_first 550
_journal_paper_doi 10.1039/C5CE02059J
_journal_volume 18
_journal_year 2016
_chemical_formula_sum 'C7 H15 Cl5 Co N2'
_chemical_formula_weight 363.39
_chemical_name_systematic
; 
 ? 
;
_space_group_IT_number 62
_symmetry_cell_setting orthorhombic
_symmetry_space_group_name_Hall '-P 2ac 2n'
_symmetry_space_group_name_H-M 'P n m a'
_atom_sites_solution_hydrogens geom
_atom_sites_solution_primary direct
_atom_sites_solution_secondary difmap
_audit_creation_method SHELXL-97
_audit_update_record
;
2015-12-02 deposited with the CCDC.
2015-12-03 downloaded from the CCDC.
;
_cell_angle_alpha 90.00
_cell_angle_beta 90.00
_cell_angle_gamma 90.00
_cell_formula_units_Z 4
_cell_length_a 11.178(11)
_cell_length_b 10.166(10)
_cell_length_c 12.216(12)
_cell_measurement_reflns_used 4460
_cell_measurement_temperature 358(2)
_cell_measurement_theta_max 25.9602
_cell_measurement_theta_min 2.4698
_cell_volume 1388(2)
_computing_cell_refinement 'Bruker SMART APEX II'
_computing_data_collection 'Bruker SMART APEX II'
_computing_data_reduction 'Bruker SAINT'
_computing_molecular_graphics 'Bruker SHELXTL'
_computing_publication_material 'Bruker SHELXTL'
_computing_structure_refinement 'SHELXL-97 (Sheldrick, 1997)'
_computing_structure_solution 'SHELXS-97 (Sheldrick, 1990)'
_diffrn_ambient_temperature 358(2)
_diffrn_measured_fraction_theta_full 1.000
_diffrn_measured_fraction_theta_max 1.000
_diffrn_measurement_device_type 'Bruker APEX-II CCD'
_diffrn_measurement_method '\f and \w scans'
_diffrn_radiation_monochromator graphite
_diffrn_radiation_source 'fine-focus sealed tube'
_diffrn_radiation_type MoK\a
_diffrn_radiation_wavelength 0.71073
_diffrn_reflns_av_R_equivalents 0.0234
_diffrn_reflns_av_sigmaI/netI 0.0157
_diffrn_reflns_limit_h_max 13
_diffrn_reflns_limit_h_min -13
_diffrn_reflns_limit_k_max 12
_diffrn_reflns_limit_k_min -11
_diffrn_reflns_limit_l_max 14
_diffrn_reflns_limit_l_min -14
_diffrn_reflns_number 9732
_diffrn_reflns_theta_full 25.01
_diffrn_reflns_theta_max 25.01
_diffrn_reflns_theta_min 2.47
_exptl_absorpt_coefficient_mu 2.169
_exptl_absorpt_correction_T_max 0.6024
_exptl_absorpt_correction_T_min 0.5528
_exptl_absorpt_correction_type multi-scan
_exptl_absorpt_process_details sadabs
_exptl_crystal_colour blue
_exptl_crystal_density_diffrn 1.739
_exptl_crystal_density_method 'not measured'
_exptl_crystal_description block
_exptl_crystal_F_000 732
_exptl_crystal_size_max 0.31
_exptl_crystal_size_mid 0.27
_exptl_crystal_size_min 0.26
_refine_diff_density_max 0.400
_refine_diff_density_min -0.464
_refine_diff_density_rms 0.051
_refine_ls_extinction_coef 0.0096(9)
_refine_ls_extinction_expression Fc^*^=kFc[1+0.001xFc^2^\l^3^/sin(2\q)]^-1/4^
_refine_ls_extinction_method SHELXL
_refine_ls_goodness_of_fit_ref 1.020
_refine_ls_hydrogen_treatment mixed
_refine_ls_matrix_type full
_refine_ls_number_parameters 100
_refine_ls_number_reflns 1299
_refine_ls_number_restraints 0
_refine_ls_restrained_S_all 1.020
_refine_ls_R_factor_all 0.0339
_refine_ls_R_factor_gt 0.0302
_refine_ls_shift/su_max 0.001
_refine_ls_shift/su_mean 0.000
_refine_ls_structure_factor_coef Fsqd
_refine_ls_weighting_details 'calc w=1/[\s^2^(Fo^2^)+(0.0349P)^2^+1.6779P] where P=(Fo^2^+2Fc^2^)/3'
_refine_ls_weighting_scheme calc
_refine_ls_wR_factor_gt 0.0758
_refine_ls_wR_factor_ref 0.0789
_reflns_number_gt 1181
_reflns_number_total 1299
_reflns_threshold_expression >2sigma(I)
_cod_data_source_file c5ce02059j2.cif
_cod_data_source_block Co358K
_cod_depositor_comments 'Adding full bibliography for 7223407--7223410.cif.'
_cod_original_sg_symbol_H-M Pnma
_cod_database_code 7223407

loop_
_symmetry_equiv_pos_as_xyz
'x, y, z'
'-x+1/2, -y, z+1/2'
'-x, y+1/2, -z'
'x+1/2, -y+1/2, -z+1/2'
'-x, -y, -z'
'x-1/2, y, -z-1/2'
'x, -y-1/2, z'
'-x-1/2, y-1/2, z-1/2'

loop_
_atom_site_label
_atom_site_type_symbol
_atom_site_fract_x
_atom_site_fract_y
_atom_site_fract_z
_atom_site_U_iso_or_equiv
_atom_site_adp_type
_atom_site_occupancy
_atom_site_symmetry_multiplicity
_atom_site_calc_flag
_atom_site_refinement_flags
_atom_site_disorder_assembly
_atom_site_disorder_group
Co1 Co 0.28738(4) 0.2500 0.57524(4) 0.0474(2) Uani 1 2 d S . .
Cl1 Cl 0.26724(14) 0.2500 0.39421(10) 0.1044(6) Uani 1 2 d S . .
N1 N 0.8245(2) 0.2500 0.4603(2) 0.0361(6) Uani 1 2 d S . .
C1 C 0.9358(4) 0.2500 0.3914(4) 0.0589(12) Uani 1 2 d S . .
H1WA H 0.926(7) 0.182(7) 0.336(6) 0.071 Uiso 0.50 1 d P A 2
H1 H 1.002(5) 0.2500 0.444(4) 0.071 Uiso 1 2 d S B 1
Cl2 Cl 0.39520(7) 0.07754(7) 0.64058(7) 0.0599(3) Uani 1 1 d . . .
N2 N 0.6418(3) 0.2500 0.5803(2) 0.0426(7) Uani 1 2 d S . .
H2 H 0.582(4) 0.2500 0.621(4) 0.051 Uiso 1 2 d S . .
C2 C 0.7127(3) 0.2500 0.3908(3) 0.0435(9) Uani 1 2 d S . .
H2A H 0.716(2) 0.177(3) 0.350(2) 0.052 Uiso 1 1 d . . .
Cl3 Cl 0.10183(10) 0.2500 0.64735(10) 0.1039(7) Uani 1 2 d S . .
C3 C 0.6035(3) 0.2500 0.4631(3) 0.0450(9) Uani 1 2 d S C .
H3A H 0.561(3) 0.175(3) 0.453(2) 0.054 Uiso 1 1 d . . .
C4 C 0.7122(3) 0.1291(3) 0.6028(2) 0.0556(8) Uani 1 1 d . C .
H4A H 0.6641 0.0519 0.5869 0.067 Uiso 1 1 calc R . .
H4B H 0.7345 0.1264 0.6795 0.067 Uiso 1 1 calc R . .
Cl4 Cl 0.96228(15) 0.1195(2) 0.31503(15) 0.0719(5) Uani 0.50 1 d P C 1
C5 C 0.8236(2) 0.1289(3) 0.5320(2) 0.0473(6) Uani 1 1 d . . .
H5A H 0.8943 0.1280 0.5780 0.057 Uiso 1 1 calc R C .
H5B H 0.8248 0.0505 0.4867 0.057 Uiso 1 1 calc R . .

loop_
_atom_site_aniso_label
_atom_site_aniso_U_11
_atom_site_aniso_U_22
_atom_site_aniso_U_33
_atom_site_aniso_U_23
_atom_site_aniso_U_13
_atom_site_aniso_U_12
Co1 0.0368(3) 0.0692(4) 0.0361(3) 0.000 -0.0005(2) 0.000
Cl1 0.0808(9) 0.199(2) 0.0337(6) 0.000 -0.0027(6) 0.000
N1 0.0300(14) 0.0442(16) 0.0342(14) 0.000 0.0000(12) 0.000
C1 0.038(2) 0.088(4) 0.051(2) 0.000 0.012(2) 0.000
Cl2 0.0582(5) 0.0474(4) 0.0741(5) -0.0008(4) -0.0002(4) -0.0022(3)
N2 0.0384(17) 0.0542(19) 0.0353(16) 0.000 0.0062(13) 0.000
C2 0.0377(19) 0.061(2) 0.0319(19) 0.000 -0.0055(15) 0.000
Cl3 0.0337(6) 0.232(2) 0.0455(6) 0.000 -0.0021(5) 0.000
C3 0.034(2) 0.058(2) 0.042(2) 0.000 -0.0046(16) 0.000
C4 0.0573(17) 0.0620(19) 0.0476(16) 0.0179(14) 0.0038(13) 0.0066(15)
Cl4 0.0601(9) 0.0923(13) 0.0634(9) -0.0218(9) 0.0080(8) 0.0244(9)
C5 0.0454(14) 0.0445(15) 0.0521(15) 0.0102(12) -0.0018(12) 0.0069(12)

loop_
_atom_type_symbol
_atom_type_description
_atom_type_scat_dispersion_real
_atom_type_scat_dispersion_imag
_atom_type_scat_source
C C 0.0033 0.0016 'International Tables Vol C Tables 4.2.6.8 and 6.1.1.4'
H H 0.0000 0.0000 'International Tables Vol C Tables 4.2.6.8 and 6.1.1.4'
N N 0.0061 0.0033 'International Tables Vol C Tables 4.2.6.8 and 6.1.1.4'
Cl Cl 0.1484 0.1585 'International Tables Vol C Tables 4.2.6.8 and 6.1.1.4'
Co Co 0.3494 0.9721 'International Tables Vol C Tables 4.2.6.8 and 6.1.1.4'

loop_
_geom_angle_atom_site_label_1
_geom_angle_atom_site_label_2
_geom_angle_atom_site_label_3
_geom_angle
_geom_angle_site_symmetry_1
_geom_angle_site_symmetry_3
Cl1 Co1 Cl3 107.20(6) . .
Cl1 Co1 Cl2 113.78(4) . 7_565
Cl3 Co1 Cl2 110.54(5) . 7_565
Cl1 Co1 Cl2 113.78(4) . .
Cl3 Co1 Cl2 110.54(5) . .
Cl2 Co1 Cl2 100.99(8) 7_565 .
C1 N1 C2 111.7(3) . .
C1 N1 C5 109.31(19) . 7_565
C2 N1 C5 108.65(18) . 7_565
C1 N1 C5 109.31(19) . .
C2 N1 C5 108.65(19) . .
C5 N1 C5 109.1(3) 7_565 .
N1 C1 Cl4 117.76(19) . 7_565
N1 C1 Cl4 117.76(19) . .
Cl4 C1 Cl4 107.2(3) 7_565 .
N1 C1 H1WA 107(4) . .
Cl4 C1 H1WA 102(4) 7_565 .
Cl4 C1 H1WA 19(4) . .
N1 C1 H1 105(3) . .
Cl4 C1 H1 103.6(17) 7_565 .
Cl4 C1 H1 103.6(17) . .
H1WA C1 H1 122(5) . .
C4 N2 C4 111.7(3) 7_565 .
C4 N2 C3 109.2(2) 7_565 .
C4 N2 C3 109.2(2) . .
C4 N2 H2 108.5(15) 7_565 .
C4 N2 H2 108.5(15) . .
C3 N2 H2 110(3) . .
C3 C2 N1 109.9(3) . .
C3 C2 H2A 110.8(19) . .
N1 C2 H2A 106.5(19) . .
N2 C3 C2 109.3(3) . .
N2 C3 H3A 106.6(19) . .
C2 C3 H3A 110.2(19) . .
N2 C4 C5 109.3(2) . .
N2 C4 H4A 109.8 . .
C5 C4 H4A 109.8 . .
N2 C4 H4B 109.8 . .
C5 C4 H4B 109.8 . .
H4A C4 H4B 108.3 . .
C1 Cl4 H1WA 24(5) . .
N1 C5 C4 109.6(2) . .
N1 C5 H5A 109.8 . .
C4 C5 H5A 109.8 . .
N1 C5 H5B 109.8 . .
C4 C5 H5B 109.8 . .
H5A C5 H5B 108.2 . .

loop_
_geom_bond_atom_site_label_1
_geom_bond_atom_site_label_2
_geom_bond_distance
_geom_bond_site_symmetry_2
Co1 Cl1 2.223(2) .
Co1 Cl3 2.253(2) .
Co1 Cl2 2.2724(17) 7_565
Co1 Cl2 2.2724(17) .
N1 C1 1.502(5) .
N1 C2 1.511(5) .
N1 C5 1.511(3) 7_565
N1 C5 1.511(3) .
C1 Cl4 1.648(3) 7_565
C1 Cl4 1.648(3) .
C1 H1WA 0.97(8) .
C1 H1 0.98(5) .
N2 C4 1.485(4) 7_565
N2 C4 1.485(4) .
N2 C3 1.494(5) .
N2 H2 0.83(4) .
C2 C3 1.507(5) .
C2 H2A 0.90(3) .
C3 H3A 0.91(3) .
C4 C5 1.517(4) .
C4 H4A 0.9700 .
C4 H4B 0.9700 .
Cl4 H1WA 0.79(8) .
C5 H5A 0.9700 .
C5 H5B 0.9700 .
